data_4069199
loop_
_publ_author_name
'Li, Ling'
'Brennessel, William W.'
'Jones, William D.'

_publ_section_title
;
 C&#x2212;H Activation of Phenyl Imines and 2-Phenylpyridines with
 [Cp*MCl2]2(M = Ir, Rh): Regioselectivity, Kinetics, and Mechanism
;
_journal_issue 12
_journal_name_full Organometallics
_journal_page_first 3492
_journal_paper_doi 10.1021/om9000742
_journal_volume 28
_journal_year 2009
_chemical_formula_moiety 'C24 H24 Cl Ir N2'
_chemical_formula_sum 'C24 H24 Cl Ir N2'
_chemical_formula_weight 568.10
_chemical_name_common jonll41
_chemical_name_systematic
;
  ?
;
_space_group_IT_number 14
_symmetry_cell_setting monoclinic
_symmetry_space_group_name_Hall '-P 2ybc'
_symmetry_space_group_name_H-M 'P 1 21/c 1'
_atom_sites_solution_hydrogens geom
_atom_sites_solution_primary direct
_atom_sites_solution_secondary difmap
_audit_creation_method SHELXL-97
_cell_angle_alpha 90.00
_cell_angle_beta 100.634(1)
_cell_angle_gamma 90.00
_cell_formula_units_Z 4
_cell_length_a 7.3666(8)
_cell_length_b 15.7595(18)
_cell_length_c 18.361(2)
_cell_measurement_reflns_used 3772
_cell_measurement_temperature 100.0(1)
_cell_measurement_theta_max 33.17
_cell_measurement_theta_min 2.58
_cell_volume 2095.0(4)
_computing_cell_refinement 'SAINT (Bruker, 2006)'
_computing_data_collection 'APEX2 (Bruker, 2006)'
_computing_data_reduction 'SAINT (Bruker, 2006)'
_computing_molecular_graphics 'SHELXTL (Bruker, 2000)'
_computing_publication_material 'SHELXTL (Bruker, 2000)'
_computing_structure_refinement 'SHELXL-97 (Sheldrick, 1997)'
_computing_structure_solution 'SHELXS-97 (Sheldrick, 1997)'
_diffrn_ambient_temperature 100.0(1)
_diffrn_measured_fraction_theta_full 0.991
_diffrn_measured_fraction_theta_max 0.991
_diffrn_measurement_device_type 'Bruker SMART APEX II CCD Platform'
_diffrn_measurement_method 'area detector, \w scans per \f'
_diffrn_radiation_monochromator graphite
_diffrn_radiation_source 'fine-focus sealed tube'
_diffrn_radiation_type MoK\a
_diffrn_radiation_wavelength 0.71073
_diffrn_reflns_av_R_equivalents 0.0346
_diffrn_reflns_av_sigmaI/netI 0.0269
_diffrn_reflns_limit_h_max 10
_diffrn_reflns_limit_h_min -11
_diffrn_reflns_limit_k_max 23
_diffrn_reflns_limit_k_min -23
_diffrn_reflns_limit_l_max 27
_diffrn_reflns_limit_l_min -27
_diffrn_reflns_number 37261
_diffrn_reflns_theta_full 32.58
_diffrn_reflns_theta_max 32.58
_diffrn_reflns_theta_min 1.72
_exptl_absorpt_coefficient_mu 6.512
_exptl_absorpt_correction_T_max 0.5939
_exptl_absorpt_correction_T_min 0.4022
_exptl_absorpt_correction_type multi-scan
_exptl_absorpt_process_details 'SADABS (Sheldrick, 2007)'
_exptl_crystal_colour red-orange
_exptl_crystal_density_diffrn 1.801
_exptl_crystal_density_method 'not measured'
_exptl_crystal_description block
_exptl_crystal_F_000 1104
_exptl_crystal_size_max 0.16
_exptl_crystal_size_mid 0.16
_exptl_crystal_size_min 0.08
_refine_diff_density_max 1.148
_refine_diff_density_min -0.606
_refine_diff_density_rms 0.117
_refine_ls_extinction_method none
_refine_ls_goodness_of_fit_ref 1.029
_refine_ls_hydrogen_treatment constr
_refine_ls_matrix_type full
_refine_ls_number_parameters 258
_refine_ls_number_reflns 7559
_refine_ls_number_restraints 0
_refine_ls_restrained_S_all 1.029
_refine_ls_R_factor_all 0.0260
_refine_ls_R_factor_gt 0.0197
_refine_ls_shift/su_max 0.003
_refine_ls_shift/su_mean 0.000
_refine_ls_structure_factor_coef Fsqd
_refine_ls_weighting_details 'calc w=1/[\s^2^(Fo^2^)+(0.0186P)^2^+0.6964P] where P=(Fo^2^+2Fc^2^)/3'
_refine_ls_weighting_scheme calc
_refine_ls_wR_factor_gt 0.0416
_refine_ls_wR_factor_ref 0.0438
_reflns_number_gt 6530
_reflns_number_total 7559
_reflns_threshold_expression >2sigma(I)
_cod_data_source_file om9000742_si_002.cif
_cod_data_source_block jonll41_2h
_cod_original_cell_volume 2094.9(4)
_cod_database_code 4069199

loop_
_symmetry_equiv_pos_as_xyz
'x, y, z'
'-x, y+1/2, -z+1/2'
'-x, -y, -z'
'x, -y-1/2, z-1/2'

loop_
_atom_site_label
_atom_site_type_symbol
_atom_site_fract_x
_atom_site_fract_y
_atom_site_fract_z
_atom_site_U_iso_or_equiv
_atom_site_adp_type
_atom_site_occupancy
_atom_site_symmetry_multiplicity
_atom_site_calc_flag
_atom_site_refinement_flags
Ir1 Ir 0.641951(10) 0.204388(4) 0.773180(4) 0.01196(2) Uani 1 1 d .
Cl1 Cl 0.93058(7) 0.27350(3) 0.76945(3) 0.01751(9) Uani 1 1 d .
N1 N 0.7889(2) 0.11224(10) 0.84164(9) 0.0134(3) Uani 1 1 d .
C1 C 0.7097(3) 0.12064(12) 0.69883(11) 0.0146(3) Uani 1 1 d .
C2 C 0.6744(3) 0.12685(13) 0.62133(12) 0.0198(4) Uani 1 1 d .
H2A H 0.6085 0.1745 0.5984 0.024 Uiso 1 1 calc R
C3 C 0.7338(3) 0.06482(14) 0.57741(12) 0.0211(4) Uani 1 1 d .
H3A H 0.7065 0.0701 0.5250 0.025 Uiso 1 1 calc R
C4 C 0.8339(3) -0.00552(13) 0.60993(12) 0.0188(4) Uani 1 1 d .
C5 C 0.8736(3) -0.01415(12) 0.68617(11) 0.0165(4) Uani 1 1 d .
H5A H 0.9415 -0.0616 0.7085 0.020 Uiso 1 1 calc R
C6 C 0.8117(3) 0.04860(12) 0.72966(11) 0.0142(4) Uani 1 1 d .
C7 C 0.8491(3) 0.04788(12) 0.80904(11) 0.0141(3) Uani 1 1 d .
H7A H 0.9146 0.0027 0.8363 0.017 Uiso 1 1 calc R
C8 C 0.8207(3) 0.11721(13) 0.92079(11) 0.0153(4) Uani 1 1 d .
C9 C 0.7628(3) 0.05227(13) 0.96286(12) 0.0199(4) Uani 1 1 d .
H9A H 0.7069 0.0025 0.9396 0.024 Uiso 1 1 calc R
C10 C 0.7883(3) 0.06144(15) 1.03932(12) 0.0244(5) Uani 1 1 d .
H10A H 0.7480 0.0178 1.0683 0.029 Uiso 1 1 calc R
C11 C 0.8717(3) 0.13349(14) 1.07398(12) 0.0227(4) Uani 1 1 d .
H11A H 0.8882 0.1392 1.1263 0.027 Uiso 1 1 calc R
C12 C 0.9306(3) 0.19695(14) 1.03163(12) 0.0224(4) Uani 1 1 d .
H12A H 0.9895 0.2460 1.0552 0.027 Uiso 1 1 calc R
C13 C 0.9045(3) 0.18962(13) 0.95499(12) 0.0182(4) Uani 1 1 d .
H13A H 0.9436 0.2337 0.9262 0.022 Uiso 1 1 calc R
C14 C 0.3766(3) 0.19432(13) 0.80598(12) 0.0166(4) Uani 1 1 d .
C15 C 0.4628(3) 0.26733(14) 0.84627(12) 0.0197(4) Uani 1 1 d .
C16 C 0.5004(3) 0.32649(13) 0.79355(14) 0.0228(4) Uani 1 1 d .
C17 C 0.4350(3) 0.29256(13) 0.71927(13) 0.0200(4) Uani 1 1 d .
C18 C 0.3508(3) 0.21138(13) 0.72801(11) 0.0160(4) Uani 1 1 d .
C19 C 0.3059(3) 0.11907(15) 0.84152(13) 0.0255(5) Uani 1 1 d .
H19A H 0.1878 0.1333 0.8558 0.038 Uiso 1 1 calc R
H19B H 0.3954 0.1028 0.8857 0.038 Uiso 1 1 calc R
H19C H 0.2881 0.0716 0.8064 0.038 Uiso 1 1 calc R
C20 C 0.4928(4) 0.27760(19) 0.92866(14) 0.0358(6) Uani 1 1 d .
H20A H 0.3797 0.2994 0.9429 0.054 Uiso 1 1 calc R
H20B H 0.5942 0.3176 0.9446 0.054 Uiso 1 1 calc R
H20C H 0.5241 0.2225 0.9524 0.054 Uiso 1 1 calc R
C21 C 0.5972(4) 0.40981(15) 0.81100(18) 0.0370(6) Uani 1 1 d .
H21A H 0.5063 0.4539 0.8158 0.056 Uiso 1 1 calc R
H21B H 0.6626 0.4250 0.7710 0.056 Uiso 1 1 calc R
H21C H 0.6861 0.4050 0.8576 0.056 Uiso 1 1 calc R
C22 C 0.4261(4) 0.34027(17) 0.64845(15) 0.0328(6) Uani 1 1 d .
H22A H 0.3113 0.3731 0.6380 0.049 Uiso 1 1 calc R
H22B H 0.4293 0.3002 0.6079 0.049 Uiso 1 1 calc R
H22C H 0.5320 0.3788 0.6529 0.049 Uiso 1 1 calc R
C23 C 0.2458(3) 0.15664(15) 0.66858(13) 0.0242(5) Uani 1 1 d .
H23A H 0.1132 0.1670 0.6646 0.036 Uiso 1 1 calc R
H23B H 0.2726 0.0969 0.6808 0.036 Uiso 1 1 calc R
H23C H 0.2827 0.1700 0.6213 0.036 Uiso 1 1 calc R
C24 C 0.8965(3) -0.06741(14) 0.56248(13) 0.0231(4) Uani 1 1 d .
N2 N 0.9446(3) -0.11530(13) 0.52333(11) 0.0314(5) Uani 1 1 d .

loop_
_atom_site_aniso_label
_atom_site_aniso_U_11
_atom_site_aniso_U_22
_atom_site_aniso_U_33
_atom_site_aniso_U_23
_atom_site_aniso_U_13
_atom_site_aniso_U_12
Ir1 0.01045(4) 0.01061(3) 0.01506(4) 0.00046(3) 0.00300(2) 0.00134(3)
Cl1 0.0139(2) 0.0162(2) 0.0233(2) 0.00159(17) 0.00568(18) -0.00116(16)
N1 0.0118(7) 0.0116(7) 0.0168(7) 0.0005(6) 0.0023(6) -0.0010(6)
C1 0.0123(8) 0.0138(8) 0.0182(9) 0.0000(7) 0.0040(7) -0.0003(7)
C2 0.0224(10) 0.0187(10) 0.0186(9) 0.0029(8) 0.0045(8) 0.0053(8)
C3 0.0240(11) 0.0248(10) 0.0149(9) 0.0007(8) 0.0047(8) 0.0038(8)
C4 0.0189(10) 0.0185(9) 0.0201(10) -0.0029(8) 0.0064(8) 0.0007(8)
C5 0.0148(9) 0.0133(8) 0.0215(10) -0.0013(7) 0.0038(7) 0.0021(7)
C6 0.0107(8) 0.0146(8) 0.0176(9) -0.0001(7) 0.0031(7) -0.0004(7)
C7 0.0122(8) 0.0116(8) 0.0177(9) 0.0018(7) 0.0008(7) 0.0007(6)
C8 0.0142(9) 0.0164(9) 0.0150(9) 0.0001(7) 0.0021(7) 0.0021(7)
C9 0.0237(11) 0.0161(9) 0.0199(10) 0.0014(7) 0.0045(8) -0.0013(8)
C10 0.0292(12) 0.0251(11) 0.0197(10) 0.0064(9) 0.0063(9) -0.0001(9)
C11 0.0248(11) 0.0269(11) 0.0157(9) 0.0013(8) 0.0019(8) 0.0042(9)
C12 0.0234(11) 0.0215(10) 0.0209(10) -0.0039(8) 0.0006(8) -0.0006(8)
C13 0.0196(10) 0.0170(9) 0.0175(9) 0.0010(7) 0.0017(8) -0.0022(7)
C14 0.0093(8) 0.0207(10) 0.0201(9) 0.0018(7) 0.0035(7) 0.0014(7)
C15 0.0144(9) 0.0242(10) 0.0208(10) -0.0069(8) 0.0038(8) 0.0051(8)
C16 0.0145(9) 0.0132(9) 0.0409(13) -0.0047(9) 0.0061(9) 0.0022(7)
C17 0.0150(9) 0.0176(9) 0.0291(11) 0.0080(8) 0.0080(8) 0.0066(8)
C18 0.0111(8) 0.0176(9) 0.0192(9) 0.0005(7) 0.0025(7) 0.0037(7)
C19 0.0170(10) 0.0290(11) 0.0315(12) 0.0104(10) 0.0070(9) -0.0001(9)
C20 0.0310(13) 0.0516(17) 0.0245(12) -0.0148(11) 0.0040(10) 0.0124(12)
C21 0.0245(12) 0.0170(10) 0.070(2) -0.0079(11) 0.0086(12) 0.0009(9)
C22 0.0279(13) 0.0328(13) 0.0400(14) 0.0222(11) 0.0120(11) 0.0126(10)
C23 0.0183(10) 0.0285(11) 0.0240(11) -0.0045(9) -0.0011(8) 0.0027(9)
C24 0.0268(11) 0.0200(10) 0.0237(11) 0.0005(8) 0.0079(9) 0.0029(8)
N2 0.0462(13) 0.0252(10) 0.0262(10) 0.0001(8) 0.0155(9) 0.0046(9)

loop_
_atom_type_symbol
_atom_type_description
_atom_type_scat_dispersion_real
_atom_type_scat_dispersion_imag
_atom_type_scat_source
C C 0.0033 0.0016 'International Tables Vol C Tables 4.2.6.8 and 6.1.1.4'
H H 0.0000 0.0000 'International Tables Vol C Tables 4.2.6.8 and 6.1.1.4'
N N 0.0061 0.0033 'International Tables Vol C Tables 4.2.6.8 and 6.1.1.4'
Cl Cl 0.1484 0.1585 'International Tables Vol C Tables 4.2.6.8 and 6.1.1.4'
Ir Ir -1.4442 7.9887 'International Tables Vol C Tables 4.2.6.8 and 6.1.1.4'

loop_
_geom_angle_atom_site_label_1
_geom_angle_atom_site_label_2
_geom_angle_atom_site_label_3
_geom_angle
C1 Ir1 N1 77.75(7)
C1 Ir1 C18 97.21(8)
N1 Ir1 C18 129.49(7)
C1 Ir1 C14 119.29(8)
N1 Ir1 C14 100.18(7)
C18 Ir1 C14 38.88(8)
C1 Ir1 C17 110.52(8)
N1 Ir1 C17 164.98(7)
C18 Ir1 C17 39.06(8)
C14 Ir1 C17 64.92(8)
C1 Ir1 C16 147.93(8)
N1 Ir1 C16 134.33(8)
C18 Ir1 C16 64.01(8)
C14 Ir1 C16 62.92(8)
C17 Ir1 C16 38.59(9)
C1 Ir1 C15 157.33(8)
N1 Ir1 C15 103.93(7)
C18 Ir1 C15 63.91(8)
C14 Ir1 C15 38.06(8)
C17 Ir1 C15 63.47(8)
C16 Ir1 C15 36.21(8)
C1 Ir1 Cl1 86.95(6)
N1 Ir1 Cl1 88.24(5)
C18 Ir1 Cl1 142.14(5)
C14 Ir1 Cl1 153.52(6)
C17 Ir1 Cl1 104.39(6)
C16 Ir1 Cl1 93.26(6)
C15 Ir1 Cl1 115.60(6)
C7 N1 C8 120.37(16)
C7 N1 Ir1 116.72(13)
C8 N1 Ir1 122.90(12)
C2 C1 C6 116.46(18)
C2 C1 Ir1 128.01(15)
C6 C1 Ir1 115.48(14)
C3 C2 C1 121.41(19)
C3 C2 H2A 119.3
C1 C2 H2A 119.3
C2 C3 C4 120.44(19)
C2 C3 H3A 119.8
C4 C3 H3A 119.8
C5 C4 C3 120.34(19)
C5 C4 C24 120.97(19)
C3 C4 C24 118.7(2)
C4 C5 C6 118.54(18)
C4 C5 H5A 120.7
C6 C5 H5A 120.7
C5 C6 C1 122.80(18)
C5 C6 C7 123.59(18)
C1 C6 C7 113.59(17)
N1 C7 C6 116.45(17)
N1 C7 H7A 121.8
C6 C7 H7A 121.8
C13 C8 C9 120.48(19)
C13 C8 N1 118.65(18)
C9 C8 N1 120.83(18)
C10 C9 C8 119.0(2)
C10 C9 H9A 120.5
C8 C9 H9A 120.5
C11 C10 C9 120.9(2)
C11 C10 H10A 119.5
C9 C10 H10A 119.5
C12 C11 C10 119.4(2)
C12 C11 H11A 120.3
C10 C11 H11A 120.3
C11 C12 C13 120.6(2)
C11 C12 H12A 119.7
C13 C12 H12A 119.7
C12 C13 C8 119.51(19)
C12 C13 H13A 120.2
C8 C13 H13A 120.2
C18 C14 C15 108.99(18)
C18 C14 C19 126.33(19)
C15 C14 C19 124.3(2)
C18 C14 Ir1 70.56(11)
C15 C14 Ir1 75.50(12)
C19 C14 Ir1 126.02(14)
C16 C15 C14 107.35(19)
C16 C15 C20 127.8(2)
C14 C15 C20 124.8(2)
C16 C15 Ir1 70.99(12)
C14 C15 Ir1 66.44(11)
C20 C15 Ir1 130.50(16)
C15 C16 C17 109.07(18)
C15 C16 C21 125.4(2)
C17 C16 C21 125.5(2)
C15 C16 Ir1 72.80(12)
C17 C16 Ir1 67.37(11)
C21 C16 Ir1 124.50(15)
C18 C17 C16 107.15(18)
C18 C17 C22 126.3(2)
C16 C17 C22 125.6(2)
C18 C17 Ir1 70.18(11)
C16 C17 Ir1 74.04(12)
C22 C17 Ir1 129.50(16)
C14 C18 C17 107.25(18)
C14 C18 C23 125.27(19)
C17 C18 C23 127.38(19)
C14 C18 Ir1 70.56(11)
C17 C18 Ir1 70.76(11)
C23 C18 Ir1 126.67(14)
C14 C19 H19A 109.5
C14 C19 H19B 109.5
H19A C19 H19B 109.5
C14 C19 H19C 109.5
H19A C19 H19C 109.5
H19B C19 H19C 109.5
C15 C20 H20A 109.5
C15 C20 H20B 109.5
H20A C20 H20B 109.5
C15 C20 H20C 109.5
H20A C20 H20C 109.5
H20B C20 H20C 109.5
C16 C21 H21A 109.5
C16 C21 H21B 109.5
H21A C21 H21B 109.5
C16 C21 H21C 109.5
H21A C21 H21C 109.5
H21B C21 H21C 109.5
C17 C22 H22A 109.5
C17 C22 H22B 109.5
H22A C22 H22B 109.5
C17 C22 H22C 109.5
H22A C22 H22C 109.5
H22B C22 H22C 109.5
C18 C23 H23A 109.5
C18 C23 H23B 109.5
H23A C23 H23B 109.5
C18 C23 H23C 109.5
H23A C23 H23C 109.5
H23B C23 H23C 109.5
N2 C24 C4 178.3(3)

loop_
_geom_bond_atom_site_label_1
_geom_bond_atom_site_label_2
_geom_bond_distance
Ir1 C1 2.0263(19)
Ir1 N1 2.0876(16)
Ir1 C18 2.1550(19)
Ir1 C14 2.155(2)
Ir1 C17 2.163(2)
Ir1 C16 2.253(2)
Ir1 C15 2.276(2)
Ir1 Cl1 2.4011(5)
N1 C7 1.297(2)
N1 C8 1.431(2)
C1 C2 1.402(3)
C1 C6 1.420(3)
C2 C3 1.388(3)
C2 H2A 0.9500
C3 C4 1.402(3)
C3 H3A 0.9500
C4 C5 1.383(3)
C4 C24 1.439(3)
C5 C6 1.399(3)
C5 H5A 0.9500
C6 C7 1.432(3)
C7 H7A 0.9500
C8 C13 1.391(3)
C8 C9 1.396(3)
C9 C10 1.389(3)
C9 H9A 0.9500
C10 C11 1.388(3)
C10 H10A 0.9500
C11 C12 1.385(3)
C11 H11A 0.9500
C12 C13 1.389(3)
C12 H12A 0.9500
C13 H13A 0.9500
C14 C18 1.434(3)
C14 C15 1.449(3)
C14 C19 1.493(3)
C15 C16 1.408(3)
C15 C20 1.497(3)
C16 C17 1.461(3)
C16 C21 1.501(3)
C17 C18 1.444(3)
C17 C22 1.493(3)
C18 C23 1.490(3)
C19 H19A 0.9800
C19 H19B 0.9800
C19 H19C 0.9800
C20 H20A 0.9800
C20 H20B 0.9800
C20 H20C 0.9800
C21 H21A 0.9800
C21 H21B 0.9800
C21 H21C 0.9800
C22 H22A 0.9800
C22 H22B 0.9800
C22 H22C 0.9800
C23 H23A 0.9800
C23 H23B 0.9800
C23 H23C 0.9800
C24 N2 1.143(3)

loop_
_geom_torsion_atom_site_label_1
_geom_torsion_atom_site_label_2
_geom_torsion_atom_site_label_3
_geom_torsion_atom_site_label_4
_geom_torsion
C1 Ir1 N1 C7 -1.14(14)
C18 Ir1 N1 C7 88.14(16)
C14 Ir1 N1 C7 116.87(15)
C17 Ir1 N1 C7 123.9(3)
C16 Ir1 N1 C7 178.76(13)
C15 Ir1 N1 C7 155.64(14)
Cl1 Ir1 N1 C7 -88.40(14)
C1 Ir1 N1 C8 -179.96(16)
C18 Ir1 N1 C8 -90.69(16)
C14 Ir1 N1 C8 -61.95(15)
C17 Ir1 N1 C8 -54.9(3)
C16 Ir1 N1 C8 -0.06(19)
C15 Ir1 N1 C8 -23.18(16)
Cl1 Ir1 N1 C8 92.78(14)
N1 Ir1 C1 C2 -176.77(19)
C18 Ir1 C1 C2 54.29(19)
C14 Ir1 C1 C2 88.32(19)
C17 Ir1 C1 C2 16.3(2)
C16 Ir1 C1 C2 3.4(3)
C15 Ir1 C1 C2 86.4(3)
Cl1 Ir1 C1 C2 -87.91(18)
N1 Ir1 C1 C6 0.54(14)
C18 Ir1 C1 C6 -128.39(15)
C14 Ir1 C1 C6 -94.36(15)
C17 Ir1 C1 C6 -166.36(14)
C16 Ir1 C1 C6 -179.33(14)
C15 Ir1 C1 C6 -96.3(2)
Cl1 Ir1 C1 C6 89.40(14)
C6 C1 C2 C3 1.1(3)
Ir1 C1 C2 C3 178.38(17)
C1 C2 C3 C4 -1.0(3)
C2 C3 C4 C5 0.4(3)
C2 C3 C4 C24 -178.6(2)
C3 C4 C5 C6 0.1(3)
C24 C4 C5 C6 179.0(2)
C4 C5 C6 C1 0.1(3)
C4 C5 C6 C7 -178.06(19)
C2 C1 C6 C5 -0.6(3)
Ir1 C1 C6 C5 -178.27(15)
C2 C1 C6 C7 177.66(18)
Ir1 C1 C6 C7 0.0(2)
C8 N1 C7 C6 -179.64(17)
Ir1 N1 C7 C6 1.5(2)
C5 C6 C7 N1 177.28(18)
C1 C6 C7 N1 -1.0(3)
C7 N1 C8 C13 126.1(2)
Ir1 N1 C8 C13 -55.1(2)
C7 N1 C8 C9 -56.3(3)
Ir1 N1 C8 C9 122.52(18)
C13 C8 C9 C10 0.7(3)
N1 C8 C9 C10 -176.85(19)
C8 C9 C10 C11 -0.7(3)
C9 C10 C11 C12 -0.1(3)
C10 C11 C12 C13 1.0(3)
C11 C12 C13 C8 -0.9(3)
C9 C8 C13 C12 0.1(3)
N1 C8 C13 C12 177.71(19)
C1 Ir1 C14 C18 -62.19(14)
N1 Ir1 C14 C18 -143.76(11)
C17 Ir1 C14 C18 38.25(12)
C16 Ir1 C14 C18 81.37(13)
C15 Ir1 C14 C18 116.59(17)
Cl1 Ir1 C14 C18 109.35(14)
C1 Ir1 C14 C15 -178.78(12)
N1 Ir1 C14 C15 99.64(12)
C18 Ir1 C14 C15 -116.59(17)
C17 Ir1 C14 C15 -78.34(13)
C16 Ir1 C14 C15 -35.23(13)
Cl1 Ir1 C14 C15 -7.2(2)
C1 Ir1 C14 C19 59.2(2)
N1 Ir1 C14 C19 -22.4(2)
C18 Ir1 C14 C19 121.3(2)
C17 Ir1 C14 C19 159.6(2)
C16 Ir1 C14 C19 -157.3(2)
C15 Ir1 C14 C19 -122.1(2)
Cl1 Ir1 C14 C19 -129.31(16)
C18 C14 C15 C16 -3.7(2)
C19 C14 C15 C16 -176.59(19)
Ir1 C14 C15 C16 59.43(15)
C18 C14 C15 C20 172.9(2)
C19 C14 C15 C20 -0.1(3)
Ir1 C14 C15 C20 -124.0(2)
C18 C14 C15 Ir1 -63.09(13)
C19 C14 C15 Ir1 124.0(2)
C1 Ir1 C15 C16 -116.9(2)
N1 Ir1 C15 C16 151.61(12)
C18 Ir1 C15 C16 -80.94(14)
C14 Ir1 C15 C16 -119.62(18)
C17 Ir1 C15 C16 -37.15(13)
Cl1 Ir1 C15 C16 56.80(13)
C1 Ir1 C15 C14 2.8(3)
N1 Ir1 C15 C14 -88.77(12)
C18 Ir1 C15 C14 38.68(12)
C17 Ir1 C15 C14 82.47(13)
C16 Ir1 C15 C14 119.62(18)
Cl1 Ir1 C15 C14 176.42(10)
C1 Ir1 C15 C20 119.3(3)
N1 Ir1 C15 C20 27.7(2)
C18 Ir1 C15 C20 155.2(3)
C14 Ir1 C15 C20 116.5(3)
C17 Ir1 C15 C20 -161.0(3)
C16 Ir1 C15 C20 -123.9(3)
Cl1 Ir1 C15 C20 -67.1(2)
C14 C15 C16 C17 1.2(2)
C20 C15 C16 C17 -175.2(2)
Ir1 C15 C16 C17 57.78(14)
C14 C15 C16 C21 -177.1(2)
C20 C15 C16 C21 6.5(4)
Ir1 C15 C16 C21 -120.5(2)
C14 C15 C16 Ir1 -56.60(14)
C20 C15 C16 Ir1 127.0(2)
C1 Ir1 C16 C15 139.65(15)
N1 Ir1 C16 C15 -40.17(16)
C18 Ir1 C16 C15 80.67(13)
C14 Ir1 C16 C15 37.01(12)
C17 Ir1 C16 C15 119.97(18)
Cl1 Ir1 C16 C15 -130.90(12)
C1 Ir1 C16 C17 19.7(2)
N1 Ir1 C16 C17 -160.14(11)
C18 Ir1 C16 C17 -39.30(12)
C14 Ir1 C16 C17 -82.96(13)
C15 Ir1 C16 C17 -119.97(18)
Cl1 Ir1 C16 C17 109.14(12)
C1 Ir1 C16 C21 -98.9(3)
N1 Ir1 C16 C21 81.3(2)
C18 Ir1 C16 C21 -157.8(3)
C14 Ir1 C16 C21 158.5(3)
C17 Ir1 C16 C21 -118.5(3)
C15 Ir1 C16 C21 121.5(3)
Cl1 Ir1 C16 C21 -9.4(2)
C15 C16 C17 C18 1.7(2)
C21 C16 C17 C18 179.9(2)
Ir1 C16 C17 C18 62.79(13)
C15 C16 C17 C22 171.4(2)
C21 C16 C17 C22 -10.4(3)
Ir1 C16 C17 C22 -127.5(2)
C15 C16 C17 Ir1 -61.12(15)
C21 C16 C17 Ir1 117.2(2)
C1 Ir1 C17 C18 75.60(13)
N1 Ir1 C17 C18 -45.8(3)
C14 Ir1 C17 C18 -38.07(12)
C16 Ir1 C17 C18 -115.41(17)
C15 Ir1 C17 C18 -80.51(13)
Cl1 Ir1 C17 C18 167.75(10)
C1 Ir1 C17 C16 -168.99(12)
N1 Ir1 C17 C16 69.7(3)
C18 Ir1 C17 C16 115.41(17)
C14 Ir1 C17 C16 77.33(13)
C15 Ir1 C17 C16 34.89(12)
Cl1 Ir1 C17 C16 -76.85(12)
C1 Ir1 C17 C22 -45.7(2)
N1 Ir1 C17 C22 -167.0(2)
C18 Ir1 C17 C22 -121.3(3)
C14 Ir1 C17 C22 -159.3(3)
C16 Ir1 C17 C22 123.3(3)
C15 Ir1 C17 C22 158.2(3)
Cl1 Ir1 C17 C22 46.5(2)
C15 C14 C18 C17 4.7(2)
C19 C14 C18 C17 177.43(19)
Ir1 C14 C18 C17 -61.60(13)
C15 C14 C18 C23 -171.98(19)
C19 C14 C18 C23 0.8(3)
Ir1 C14 C18 C23 121.7(2)
C15 C14 C18 Ir1 66.28(14)
C19 C14 C18 Ir1 -121.0(2)
C16 C17 C18 C14 -3.9(2)
C22 C17 C18 C14 -173.5(2)
Ir1 C17 C18 C14 61.48(13)
C16 C17 C18 C23 172.70(19)
C22 C17 C18 C23 3.1(3)
Ir1 C17 C18 C23 -122.0(2)
C16 C17 C18 Ir1 -65.35(14)
C22 C17 C18 Ir1 125.0(2)
C1 Ir1 C18 C14 128.96(12)
N1 Ir1 C18 C14 48.93(14)
C17 Ir1 C18 C14 -117.15(17)
C16 Ir1 C18 C14 -78.34(13)
C15 Ir1 C18 C14 -37.86(12)
Cl1 Ir1 C18 C14 -136.72(10)
C1 Ir1 C18 C17 -113.88(13)
N1 Ir1 C18 C17 166.08(11)
C14 Ir1 C18 C17 117.15(17)
C16 Ir1 C18 C17 38.81(13)
C15 Ir1 C18 C17 79.29(13)
Cl1 Ir1 C18 C17 -19.57(16)
C1 Ir1 C18 C23 8.92(19)
N1 Ir1 C18 C23 -71.1(2)
C14 Ir1 C18 C23 -120.0(2)
C17 Ir1 C18 C23 122.8(2)
C16 Ir1 C18 C23 161.6(2)
C15 Ir1 C18 C23 -157.9(2)
Cl1 Ir1 C18 C23 103.23(18)
C5 C4 C24 N2 -174(9)
C3 C4 C24 N2 5(9)
